data_1563884
loop_
_publ_author_name
'Shvachko, Yu.N.'
'Starichenko, D.V.'
'Korolev, A.V.'
'Pestov, A.V.'
'Slepukhin, P.A.'
'Boukhvalov, D.W.'

_publ_section_title
;
 Planar polycubane single-molecule magnet
 [Ni6(pymeid)6Ni12(OH)6(&#x00B5;3OH)16Cl2 (H2O)2]&#x00B7;38H2O: Experiment
 and theory
;
_journal_name_full 'Inorganica Chimica Acta'
_journal_page_first 480
_journal_page_last 487
_journal_paper_doi 10.1016/j.ica.2018.08.035
_journal_volume 483
_journal_year 2018
_chemical_formula_moiety 'C72 H110 Cl2 N12 Ni18 O48, 2(O2), 30(O)'
_chemical_formula_sum 'C72 H110 Cl2 N12 Ni18 O82'
_chemical_formula_weight 3583.40
_space_group_IT_number 14
_space_group_name_Hall '-P 2yn'
_space_group_name_H-M_alt 'P 1 21/n 1'
_symmetry_cell_setting monoclinic
_symmetry_space_group_name_Hall '-P 2yn'
_symmetry_space_group_name_H-M 'P 1 21/n 1'
_atom_sites_solution_hydrogens geom
_atom_sites_solution_primary direct
_atom_sites_solution_secondary difmap
_cell_angle_alpha 90.00
_cell_angle_beta 106.246(7)
_cell_angle_gamma 90.00
_cell_formula_units_Z 2
_cell_length_a 17.1513(14)
_cell_length_b 16.7990(16)
_cell_length_c 25.158(2)
_cell_measurement_reflns_used 5082
_cell_measurement_temperature 120(2)
_cell_measurement_theta_max 26.39
_cell_measurement_theta_min 2.65
_cell_volume 6959.2(11)
_computing_cell_refinement
;
CrysAlis RED, Oxford Diffraction Ltd.,
Version 1.171.29.9 (release 23-03-2006 CrysAlis171 .NET)
(compiled Mar 23 2006,23:39:28)
;
_computing_data_collection
;
CrysAlis CCD, Oxford Diffraction Ltd.,
Version 1.171.29.9 (release 23-03-2006 CrysAlis171 .NET)
(compiled Mar 23 2006,23:39:28)
;
_computing_data_reduction
;
CrysAlis RED, Oxford Diffraction Ltd.,
Version 1.171.29.9 (release 23-03-2006 CrysAlis171 .NET)
(compiled Mar 23 2006,23:39:28)
;
_computing_molecular_graphics 'Bruker SHELXTL'
_computing_publication_material 'Bruker SHELXTL'
_computing_structure_refinement 'SHELXL-97 (Sheldrick, 1997)'
_computing_structure_solution 'SHELXS-97 (Sheldrick, 1990)'
_diffrn_ambient_temperature 120(2)
_diffrn_detector_area_resol_mean 16.5253
_diffrn_measured_fraction_theta_full 0.953
_diffrn_measured_fraction_theta_max 0.953
_diffrn_measurement_device_type 'Xcalibur 3 CCD'
_diffrn_measurement_method 'phi and omega scans'
_diffrn_radiation_monochromator graphite
_diffrn_radiation_source 'fine-focus sealed tube'
_diffrn_radiation_type MoK\a
_diffrn_radiation_wavelength 0.71073
_diffrn_reflns_av_R_equivalents 0.0000
_diffrn_reflns_av_sigmaI/netI 0.2759
_diffrn_reflns_limit_h_max 20
_diffrn_reflns_limit_h_min -21
_diffrn_reflns_limit_k_max 20
_diffrn_reflns_limit_k_min 0
_diffrn_reflns_limit_l_max 31
_diffrn_reflns_limit_l_min 0
_diffrn_reflns_number 13582
_diffrn_reflns_theta_full 26.39
_diffrn_reflns_theta_max 26.39
_diffrn_reflns_theta_min 2.65
_diffrn_standards_decay_% 0
_diffrn_standards_interval_count 0
_diffrn_standards_interval_time 0
_diffrn_standards_number 0
_exptl_absorpt_coefficient_mu 2.512
_exptl_absorpt_correction_T_max 0.863
_exptl_absorpt_correction_T_min 0.515
_exptl_absorpt_correction_type analytical
_exptl_absorpt_process_details
;
CrysAlis RED, Oxford Diffraction Ltd.,
Version 1.171.29.9 (release 23-03-2006 CrysAlis171 .NET)
(compiled Mar 23 2006,23:39:28)
Analytical numeric absorption correction using a multifaceted crystal
		model based on expressions derived by R.C. Clark & J.S. Reid.
(Clark, R. C. & Reid, J. S. (1995). Acta Cryst. A51, 887-897)
;
_exptl_crystal_colour light_blue
_exptl_crystal_density_diffrn 1.710
_exptl_crystal_density_method 'not measured'
_exptl_crystal_description plate
_exptl_crystal_F_000 3640
_exptl_crystal_size_max 0.2674
_exptl_crystal_size_mid 0.1217
_exptl_crystal_size_min 0.0356
_refine_diff_density_max 1.659
_refine_diff_density_min -0.822
_refine_diff_density_rms 0.189
_refine_ls_extinction_method none
_refine_ls_goodness_of_fit_ref 1.034
_refine_ls_hydrogen_treatment constr
_refine_ls_matrix_type full
_refine_ls_number_parameters 856
_refine_ls_number_reflns 13582
_refine_ls_number_restraints 150
_refine_ls_restrained_S_all 1.050
_refine_ls_R_factor_all 0.1769
_refine_ls_R_factor_gt 0.0692
_refine_ls_shift/su_max 0.001
_refine_ls_shift/su_mean 0.000
_refine_ls_structure_factor_coef Fsqd
_refine_ls_weighting_details 'calc w=1/[\s^2^(Fo^2^)+(0.0500P)^2^+0.0000P] where P=(Fo^2^+2Fc^2^)/3'
_refine_ls_weighting_scheme calc
_refine_ls_wR_factor_gt 0.1592
_refine_ls_wR_factor_ref 0.1745
_reflns_number_gt 5082
_reflns_number_total 13582
_reflns_threshold_expression >2sigma(I)
_cod_data_source_file ICA-2018-483-480.CIF
_cod_data_source_block dc
_cod_depositor_comments
;
The following automatic conversions were performed:

data item '_symmetry_cell_setting' value 'Monoclinic' was changed to
'monoclinic' in accordance with the built-in table derived from the
CIF Core dictionary named 'cif_core.dic' version 2.4.5 last updated
on 2014-11-21.

Automatic conversion script
Id: cif_fix_values 8369 2020-08-20 11:38:08Z andrius 
;
_cod_original_cell_volume 6959.2(10)
_cod_original_sg_symbol_Hall -P2yn
_cod_original_sg_symbol_H-M P2(1)/n
_cod_database_code 1563884

loop_
_symmetry_equiv_pos_as_xyz
'x, y, z'
'-x+1/2, y+1/2, -z+1/2'
'-x, -y, -z'
'x-1/2, -y-1/2, z-1/2'

loop_
_atom_site_label
_atom_site_type_symbol
_atom_site_fract_x
_atom_site_fract_y
_atom_site_fract_z
_atom_site_U_iso_or_equiv
_atom_site_adp_type
_atom_site_occupancy
_atom_site_symmetry_multiplicity
_atom_site_calc_flag
_atom_site_refinement_flags
_atom_site_disorder_assembly
_atom_site_disorder_group
Ni1 Ni -0.00251(8) 0.94121(9) 0.04374(6) 0.0156(3) Uani 1 1 d . . 1
O1 O 0.0842(4) 1.0003(4) 0.0181(3) 0.0144(18) Uani 1 1 d . . 1
H1B H 0.1212 1.0260 0.0413 0.017 Uiso 1 1 d R . 1
N1 N -0.2986(6) 1.0260(7) 0.1870(4) 0.028(3) Uani 1 1 d . A 1
C1 C -0.0575(6) 0.5862(7) 0.1427(5) 0.023(3) Uani 1 1 d . A 1
H1A H -0.0836 0.6224 0.1155 0.027 Uiso 1 1 calc R A 1
Ni2 Ni 0.11369(8) 0.91387(9) -0.02879(6) 0.0177(4) Uani 1 1 d . . 1
O2 O -0.0321(4) 1.0330(5) 0.0916(3) 0.0147(18) Uani 1 1 d . . 1
H2B H 0.0151 1.0684 0.1015 0.018 Uiso 1 1 calc R . 1
N2 N 0.0229(6) 0.5860(6) 0.1605(4) 0.027(3) Uani 1 1 d . A 1
C2 C -0.1034(7) 0.5335(9) 0.1637(5) 0.033(4) Uani 1 1 d . A 1
H2A H -0.1598 0.5368 0.1531 0.040 Uiso 1 1 calc R A 1
Ni3 Ni 0.09954(8) 0.79127(9) 0.05743(6) 0.0181(4) Uani 1 1 d . A 1
O3 O 0.0247(4) 0.8540(4) -0.0049(3) 0.0151(18) Uani 1 1 d . A 1
H3B H -0.0189 0.8268 -0.0325 0.018 Uiso 1 1 calc R A 1
N3 N 0.3290(5) 0.7959(7) -0.0104(4) 0.025(3) Uani 1 1 d . A 1
C3 C -0.0639(8) 0.4760(9) 0.2008(5) 0.041(4) Uani 1 1 d . A 1
H3A H -0.0933 0.4373 0.2134 0.049 Uiso 1 1 calc R A 1
Ni4 Ni 0.09745(8) 0.66393(10) 0.13829(6) 0.0219(4) Uani 1 1 d . A 1
O4 O 0.0743(4) 0.8771(5) 0.1044(3) 0.0171(19) Uani 1 1 d . A 1
H4B H 0.1193 0.9046 0.1307 0.021 Uiso 1 1 calc R A 1
N4 N -0.3109(5) 0.8717(6) 0.1524(4) 0.028(3) Uani 1 1 d . A 1
C4 C 0.0175(7) 0.4768(9) 0.2183(5) 0.036(4) Uani 1 1 d . A 1
H4A H 0.0454 0.4397 0.2441 0.043 Uiso 1 1 calc R A 1
Ni5 Ni 0.22121(9) 0.75639(10) -0.00157(6) 0.0217(4) Uani 1 1 d . A 1
O5 O 0.1882(4) 0.8504(5) 0.0342(3) 0.0183(19) Uani 1 1 d . A 1
H5A H 0.2297 0.8790 0.0625 0.022 Uiso 1 1 calc R A 1
N5 N 0.1845(5) 0.6093(6) 0.2008(4) 0.025(3) Uani 1 1 d . A 1
C5 C 0.0596(7) 0.5338(9) 0.1976(5) 0.034(4) Uani 1 1 d . A 1
Ni6 Ni -0.00777(8) 0.81770(10) 0.13382(6) 0.0183(4) Uani 1 1 d . A 1
O6 O 0.0171(4) 0.7299(5) 0.0856(3) 0.021(2) Uani 1 1 d . A 1
H6C H -0.0282 0.7037 0.0588 0.026 Uiso 1 1 calc R A 1
N6 N 0.2403(6) 0.6605(6) -0.0494(4) 0.026(3) Uani 1 1 d . A 1
C6 C 0.1514(6) 0.5322(8) 0.2124(5) 0.030(3) Uani 1 1 d . A 1
H6A H 0.1730 0.5197 0.2515 0.036 Uiso 1 1 calc R A 1
H6B H 0.1685 0.4906 0.1914 0.036 Uiso 1 1 calc R A 1
Ni7 Ni -0.21269(9) 0.93675(10) 0.19777(6) 0.0245(4) Uani 1 1 d . A 1
O7 O 0.1162(4) 0.6963(5) 0.0091(3) 0.023(2) Uani 1 1 d . A 1
C7 C 0.2603(7) 0.5906(9) 0.1840(5) 0.038(4) Uani 1 1 d . A 1
H7A H 0.2982 0.5634 0.2145 0.046 Uiso 1 1 calc R A 1
H7B H 0.2462 0.5540 0.1529 0.046 Uiso 1 1 calc R A 1
Ni8 Ni -0.07017(8) 1.02232(10) 0.16157(6) 0.0196(4) Uani 1 1 d . A 1
C8 C 0.3026(6) 0.6603(8) 0.1682(4) 0.026(3) Uani 1 1 d . A 1
H8A H 0.3523 0.6419 0.1611 0.031 Uiso 1 1 calc R A 1
H8B H 0.3176 0.6966 0.1994 0.031 Uiso 1 1 calc R A 1
Ni9 Ni -0.03045(9) 0.88994(10) 0.25209(6) 0.0219(4) Uani 1 1 d . A 1
O9 O 0.0736(4) 0.7520(5) 0.1923(3) 0.023(2) Uani 1 1 d . A 1
C9 C 0.2535(7) 0.7053(8) 0.1182(5) 0.027(3) Uani 1 1 d . A 1
O10 O 0.1872(4) 0.7361(5) 0.1212(3) 0.022(2) Uani 1 1 d . A 1
C10 C 0.2058(6) 0.6622(8) 0.2513(5) 0.026(3) Uani 1 1 d U A 1
H10A H 0.2467 0.6353 0.2803 0.032 Uiso 1 1 calc R A 1
H10B H 0.2302 0.7105 0.2422 0.032 Uiso 1 1 calc R A 1
O11 O -0.0913(4) 0.8739(4) 0.0673(3) 0.0158(18) Uani 1 1 d . A 1
H11C H -0.1301 0.9068 0.0789 0.019 Uiso 1 1 calc R A 1
H11D H -0.1195 0.8368 0.0388 0.019 Uiso 1 1 calc R A 1
C11 C 0.1373(7) 0.6855(8) 0.2744(5) 0.030(3) Uani 1 1 d . A 1
H11A H 0.1604 0.7048 0.3118 0.036 Uiso 1 1 calc R A 1
H11B H 0.1063 0.6380 0.2768 0.036 Uiso 1 1 calc R A 1
O12 O 0.1135(4) 0.5965(5) 0.0692(3) 0.030(2) Uani 1 1 d . A 1
C12 C 0.0793(6) 0.7476(9) 0.2429(5) 0.031(3) Uani 1 1 d . A 1
O13 O -0.0087(4) 0.9141(5) 0.1809(3) 0.0184(19) Uani 1 1 d . A 1
H13C H 0.0485 0.9304 0.1921 0.022 Uiso 1 1 calc R A 1
C13 C 0.3630(7) 0.8645(9) 0.0054(5) 0.031(3) Uani 1 1 d . A 1
H13A H 0.3361 0.9005 0.0221 0.037 Uiso 1 1 calc R A 1
O14 O 0.0697(4) 0.9595(5) 0.2934(3) 0.035(2) Uani 1 1 d . A 1
H14C H 0.0701 0.9651 0.3258 0.053 Uiso 1 1 calc R A 1
C14 C 0.4386(7) 0.8867(8) -0.0018(5) 0.029(3) Uani 1 1 d U A 1
H14A H 0.4639 0.9346 0.0114 0.035 Uiso 1 1 calc R A 1
O15 O 0.0338(4) 1.0832(5) 0.2094(3) 0.029(2) Uani 1 1 d . A 1
H15C H 0.0551 1.0574 0.2374 0.044 Uiso 1 1 calc R A 1
C15 C 0.4733(8) 0.8307(10) -0.0307(6) 0.046(4) Uani 1 1 d . A 1
H15A H 0.5228 0.8421 -0.0374 0.055 Uiso 1 1 calc R A 1
O16 O -0.1302(4) 1.1309(5) 0.1546(3) 0.022(2) Uani 1 1 d . . 1
C16 C 0.4370(7) 0.7632(9) -0.0480(5) 0.037(4) Uani 1 1 d . A 1
H16A H 0.4609 0.7278 -0.0672 0.045 Uiso 1 1 calc R A 1
O17 O -0.1044(4) 0.7589(5) 0.1494(3) 0.025(2) Uani 1 1 d . A 1
C17 C 0.3643(7) 0.7435(8) -0.0385(5) 0.027(3) Uani 1 1 d U A 1
O18 O -0.1804(4) 0.9634(5) 0.1226(3) 0.021(2) Uani 1 1 d . A 1
C18 C 0.3256(7) 0.6628(8) -0.0501(5) 0.035(3) Uani 1 1 d U A 1
H18A H 0.3289 0.6451 -0.0861 0.042 Uiso 1 1 calc R A 1
H18B H 0.3564 0.6256 -0.0227 0.042 Uiso 1 1 calc R A 1
O19 O -0.1379(4) 0.8373(5) 0.2110(3) 0.026(2) Uani 1 1 d . A 1
C19 C 0.2281(7) 0.5825(8) -0.0238(5) 0.032(3) Uani 1 1 d . A 1
H19A H 0.2395 0.5401 -0.0468 0.038 Uiso 1 1 calc R A 1
H19B H 0.2679 0.5786 0.0121 0.038 Uiso 1 1 calc R A 1
O20 O -0.1056(4) 0.9885(5) 0.2298(3) 0.021(2) Uani 1 1 d . A 1
H20E H -0.1025 1.0289 0.2583 0.025 Uiso 1 1 calc R A 1
C20 C 0.1461(8) 0.5682(8) -0.0162(5) 0.037(4) Uani 1 1 d . A 1
H20A H 0.1436 0.5137 -0.0041 0.044 Uiso 1 1 calc R A 1
H20B H 0.1059 0.5739 -0.0518 0.044 Uiso 1 1 calc R A 1
Cl1 Cl -0.23910(19) 0.9096(2) 0.28632(13) 0.0405(9) Uani 1 1 d . A 1
C21 C 0.1235(7) 0.6228(9) 0.0246(6) 0.030(3) Uani 1 1 d . A 1
O22 O -0.0628(4) 0.8653(5) 0.3262(3) 0.024(2) Uani 1 1 d . A 1
H22E H -0.0405 0.8974 0.3501 0.036 Uiso 1 1 calc R A 1
C22 C 0.1814(7) 0.6675(8) -0.1052(5) 0.033(3) Uani 1 1 d . A 1
H22A H 0.1268 0.6654 -0.1011 0.039 Uiso 1 1 calc R A 1
H22B H 0.1879 0.6218 -0.1271 0.039 Uiso 1 1 calc R A 1
O23 O 0.0419(4) 0.7864(5) 0.2687(3) 0.029(2) Uani 1 1 d . A 1
C23 C 0.1897(7) 0.7423(8) -0.1365(5) 0.030(3) Uani 1 1 d . A 1
H23A H 0.2470 0.7521 -0.1315 0.036 Uiso 1 1 calc R A 1
H23B H 0.1648 0.7329 -0.1756 0.036 Uiso 1 1 calc R A 1
O24 O 0.2811(4) 0.7070(5) 0.0763(3) 0.028(2) Uani 1 1 d . A 1
C24 C 0.1532(7) 0.8149(8) -0.1201(5) 0.024(3) Uani 1 1 d . . 1
O21 O 0.1443(4) 0.8165(5) -0.0709(3) 0.023(2) Uani 1 1 d . A 1
C25 C -0.2884(8) 1.1026(9) 0.1982(5) 0.034(3) Uani 1 1 d . A 1
H25A H -0.2355 1.1220 0.2093 0.041 Uiso 1 1 calc R A 1
C26 C -0.3505(7) 1.1555(8) 0.1946(5) 0.032(3) Uani 1 1 d . A 1
H26A H -0.3404 1.2089 0.2036 0.039 Uiso 1 1 calc R A 1
C27 C -0.4247(9) 1.1273(10) 0.1780(6) 0.043(4) Uani 1 1 d U A 1
H27A H -0.4685 1.1616 0.1744 0.052 Uiso 1 1 calc R A 1
C28 C -0.4387(7) 1.0480(10) 0.1659(5) 0.045(4) Uani 1 1 d . A 1
H28A H -0.4914 1.0284 0.1536 0.054 Uiso 1 1 calc R A 1
C29 C -0.3735(7) 0.9985(9) 0.1721(5) 0.034(4) Uani 1 1 d . A 1
C30 C -0.3828(6) 0.9096(8) 0.1646(5) 0.030(3) Uani 1 1 d . A 1
H30A H -0.3906 0.8863 0.1980 0.036 Uiso 1 1 calc R A 1
H30B H -0.4309 0.8984 0.1344 0.036 Uiso 1 1 calc R A 1
C31 C -0.3037(7) 0.7877(8) 0.1719(5) 0.026(3) Uani 1 1 d . A 1
H31A H -0.3540 0.7602 0.1542 0.031 Uiso 1 1 calc R A 1
H31B H -0.2970 0.7874 0.2115 0.031 Uiso 1 1 calc R A 1
C32 C -0.2346(6) 0.7422(8) 0.1606(5) 0.027(3) Uani 1 1 d . A 1
H32A H -0.2499 0.7280 0.1216 0.033 Uiso 1 1 calc R A 1
H32B H -0.2277 0.6930 0.1816 0.033 Uiso 1 1 calc R A 1
C33 C -0.1529(7) 0.7843(8) 0.1740(5) 0.026(3) Uani 1 1 d . A 1
C34 C -0.3215(7) 0.8727(9) 0.0912(4) 0.032(3) Uani 1 1 d . A 1
H34A H -0.3739 0.8496 0.0729 0.038 Uiso 1 1 calc R A 1
H34B H -0.2803 0.8385 0.0835 0.038 Uiso 1 1 calc R A 1
C35 C -0.3164(6) 0.9525(8) 0.0659(4) 0.030(3) Uani 1 1 d . A 1
H35A H -0.3387 0.9482 0.0260 0.037 Uiso 1 1 calc R A 1
H35B H -0.3498 0.9898 0.0791 0.037 Uiso 1 1 calc R A 1
C36 C -0.2323(6) 0.9849(7) 0.0783(5) 0.019(3) Uani 1 1 d U A 1
O26 O -0.2155(4) 1.0258(5) 0.0409(3) 0.0192(19) Uani 1 1 d . . 1
O1S O 0.3818(11) 0.5050(14) 0.0961(8) 0.200(8) Uani 1 1 d U B 1
O2S O 0.2686(9) 0.3670(10) 0.1809(7) 0.145(6) Uani 1 1 d U C 1
O3S O -0.1760(9) 1.0650(11) 0.3438(7) 0.148(6) Uani 1 1 d U D 1
O4S O -0.0627(7) 1.1328(8) 0.3015(5) 0.099(4) Uani 1 1 d U E 1
O5S O -0.4449(8) 0.6138(10) 0.0492(6) 0.132(6) Uani 1 1 d U F 1
O6S O -0.6486(4) 1.1025(5) 0.0802(3) 0.038(2) Uani 1 1 d U G 1
O7S O -0.1392(6) 0.6561(6) 0.0022(4) 0.050(3) Uani 1 1 d U H 1
O9S O -0.6862(5) 0.9626(6) 0.1290(3) 0.050(3) Uani 1 1 d U I 1
O10S O 0.0039(6) 0.7353(7) -0.2390(4) 0.080(4) Uani 1 1 d U J 1
O12S O 0.0964(5) 0.7705(7) 0.3884(4) 0.059(3) Uani 1 1 d U K 1
O11S O -0.2696(10) 0.6236(12) 0.0375(7) 0.169(7) Uani 1 1 d U L 1
O13S O -0.8798(8) 1.1418(10) 0.1261(6) 0.031(4) Uani 0.50 1 d PU M 1
O14S O 0.2773(9) 0.6935(11) 0.5014(7) 0.032(4) Uani 0.50 1 d PU N 1
O15S O -0.5592(8) 0.8268(10) 0.1435(6) 0.126(5) Uani 1 1 d U O 1
O16S O -0.5446(8) 0.6904(9) 0.0951(5) 0.113(5) Uani 1 1 d U P 1
O17S O 0.5079(9) 0.4510(10) 0.0749(6) 0.134(6) Uani 1 1 d U Q 1
O18S O 0.1766(8) 0.9728(9) 0.1885(6) 0.121(5) Uani 1 1 d U R 1
O19S O 0.3209(12) 0.6866(14) 0.4718(8) 0.063(6) Uani 0.50 1 d PU S 2
O20S O -0.8185(15) 1.0786(18) 0.1158(11) 0.108(9) Uani 0.50 1 d PU T 2

loop_
_atom_site_aniso_label
_atom_site_aniso_U_11
_atom_site_aniso_U_22
_atom_site_aniso_U_33
_atom_site_aniso_U_23
_atom_site_aniso_U_13
_atom_site_aniso_U_12
Ni1 0.0208(8) 0.0136(9) 0.0146(7) 0.0010(7) 0.0085(7) 0.0015(6)
O1 0.014(4) 0.014(5) 0.016(4) 0.004(4) 0.004(3) 0.000(3)
N1 0.030(6) 0.021(8) 0.040(7) 0.007(6) 0.021(5) 0.009(5)
C1 0.025(7) 0.010(8) 0.038(8) -0.010(6) 0.016(6) -0.002(5)
Ni2 0.0239(8) 0.0170(10) 0.0162(8) 0.0029(7) 0.0125(7) 0.0032(7)
O2 0.014(4) 0.017(5) 0.013(4) -0.007(4) 0.004(3) -0.001(3)
N2 0.033(6) 0.017(7) 0.035(6) 0.006(5) 0.015(5) 0.000(5)
C2 0.021(7) 0.040(11) 0.041(8) -0.007(8) 0.013(6) -0.006(6)
Ni3 0.0234(8) 0.0172(10) 0.0177(8) 0.0029(7) 0.0123(7) 0.0030(7)
O3 0.022(4) 0.017(5) 0.009(4) -0.004(4) 0.007(3) 0.007(3)
N3 0.017(5) 0.030(8) 0.030(6) 0.002(6) 0.010(5) 0.002(5)
C3 0.038(8) 0.040(11) 0.043(9) 0.007(8) 0.010(7) -0.010(7)
Ni4 0.0241(8) 0.0203(11) 0.0243(9) 0.0055(8) 0.0118(7) 0.0039(7)
O4 0.018(4) 0.021(5) 0.015(4) -0.002(4) 0.007(3) 0.003(3)
N4 0.032(6) 0.024(8) 0.032(6) 0.007(5) 0.016(5) 0.006(5)
C4 0.037(8) 0.039(10) 0.029(8) 0.005(7) 0.006(7) 0.001(7)
Ni5 0.0280(8) 0.0199(11) 0.0222(8) 0.0040(8) 0.0150(7) 0.0066(7)
O5 0.018(4) 0.024(6) 0.015(4) 0.001(4) 0.007(3) 0.002(3)
N5 0.026(5) 0.025(7) 0.026(6) 0.007(5) 0.010(5) 0.007(5)
C5 0.035(8) 0.039(11) 0.034(8) 0.004(7) 0.018(7) 0.010(7)
Ni6 0.0215(8) 0.0169(10) 0.0191(8) 0.0024(7) 0.0101(7) 0.0019(7)
O6 0.019(4) 0.031(6) 0.019(4) -0.003(4) 0.013(4) -0.002(4)
N6 0.034(6) 0.026(7) 0.024(6) 0.009(5) 0.016(5) 0.005(5)
C6 0.026(7) 0.031(9) 0.031(7) 0.005(7) 0.003(6) 0.013(6)
Ni7 0.0251(8) 0.0313(12) 0.0216(8) 0.0067(8) 0.0142(7) 0.0050(8)
O7 0.038(5) 0.013(6) 0.028(5) 0.005(4) 0.025(4) 0.002(4)
C7 0.028(7) 0.044(11) 0.042(8) 0.005(8) 0.009(7) 0.020(7)
Ni8 0.0279(8) 0.0193(10) 0.0147(8) 0.0017(7) 0.0112(7) 0.0022(7)
C8 0.021(6) 0.035(9) 0.016(6) 0.006(6) -0.001(5) 0.003(6)
Ni9 0.0273(8) 0.0249(11) 0.0159(8) 0.0032(7) 0.0099(7) 0.0026(7)
O9 0.027(4) 0.030(6) 0.016(4) 0.006(4) 0.014(4) -0.001(4)
C9 0.024(7) 0.022(9) 0.029(7) 0.002(6) 0.000(6) -0.004(6)
O10 0.016(4) 0.033(6) 0.023(4) 0.007(4) 0.015(4) 0.005(4)
C10 0.029(5) 0.027(5) 0.026(5) 0.011(4) 0.011(4) -0.001(4)
O11 0.024(4) 0.017(5) 0.010(4) -0.002(4) 0.010(3) 0.002(3)
C11 0.037(7) 0.035(10) 0.018(6) 0.007(6) 0.008(6) 0.012(6)
O12 0.036(5) 0.019(6) 0.043(5) -0.006(5) 0.024(5) 0.006(4)
C12 0.012(6) 0.053(11) 0.032(8) 0.014(7) 0.015(6) 0.011(6)
O13 0.022(4) 0.027(6) 0.012(4) 0.000(4) 0.013(3) -0.002(4)
C13 0.036(8) 0.042(11) 0.015(6) 0.011(7) 0.010(6) 0.006(7)
O14 0.038(5) 0.043(7) 0.028(5) -0.013(5) 0.015(4) -0.012(4)
C14 0.028(5) 0.030(5) 0.029(5) 0.010(4) 0.007(4) -0.001(4)
O15 0.040(5) 0.022(6) 0.021(4) -0.003(4) -0.001(4) -0.003(4)
C15 0.033(8) 0.061(13) 0.049(9) 0.026(9) 0.020(8) 0.001(8)
O16 0.038(5) 0.014(6) 0.016(4) 0.001(4) 0.011(4) 0.007(4)
C16 0.034(8) 0.035(11) 0.048(9) -0.002(8) 0.019(7) 0.005(7)
O17 0.036(5) 0.022(6) 0.025(5) 0.010(4) 0.022(4) 0.005(4)
C17 0.027(4) 0.032(5) 0.027(5) 0.003(4) 0.018(4) 0.003(4)
O18 0.024(4) 0.024(6) 0.020(4) 0.005(4) 0.014(4) 0.000(4)
C18 0.036(5) 0.038(5) 0.035(5) 0.001(4) 0.016(4) 0.016(4)
O19 0.032(5) 0.026(6) 0.024(5) -0.003(4) 0.013(4) 0.001(4)
C19 0.058(9) 0.017(9) 0.026(7) 0.001(6) 0.022(7) 0.013(7)
O20 0.030(4) 0.023(6) 0.015(4) -0.002(4) 0.016(4) 0.010(4)
C20 0.070(10) 0.018(9) 0.029(7) 0.000(6) 0.023(7) -0.001(7)
Cl1 0.042(2) 0.050(3) 0.0372(19) 0.0138(19) 0.0230(17) 0.0092(17)
C21 0.029(7) 0.027(10) 0.043(8) -0.001(7) 0.025(7) 0.003(6)
O22 0.033(4) 0.014(5) 0.027(5) -0.011(4) 0.010(4) -0.001(4)
C22 0.039(8) 0.037(10) 0.026(7) -0.003(7) 0.015(6) 0.017(7)
O23 0.021(4) 0.044(7) 0.028(5) 0.010(5) 0.017(4) -0.004(4)
C23 0.039(8) 0.031(9) 0.018(6) -0.007(6) 0.007(6) 0.016(7)
O24 0.034(5) 0.037(6) 0.021(4) 0.009(4) 0.020(4) 0.011(4)
C24 0.031(7) 0.027(9) 0.015(6) -0.002(6) 0.010(6) 0.011(6)
O21 0.036(5) 0.013(5) 0.023(4) -0.005(4) 0.015(4) -0.002(4)
C25 0.064(9) 0.022(10) 0.028(7) 0.012(7) 0.030(7) 0.015(7)
C26 0.042(8) 0.026(9) 0.037(8) 0.008(7) 0.026(7) 0.013(7)
C27 0.044(5) 0.044(6) 0.042(5) 0.006(4) 0.011(4) 0.011(4)
C28 0.023(7) 0.071(14) 0.042(9) 0.013(9) 0.009(7) 0.008(7)
C29 0.029(8) 0.048(11) 0.030(8) 0.004(7) 0.015(7) 0.016(7)
C30 0.018(6) 0.037(10) 0.036(8) 0.024(7) 0.009(6) 0.004(6)
C31 0.028(7) 0.027(9) 0.022(7) 0.013(6) 0.005(6) -0.002(6)
C32 0.028(7) 0.026(9) 0.035(7) 0.015(7) 0.021(6) 0.002(6)
C33 0.033(7) 0.032(10) 0.022(7) 0.005(7) 0.021(6) -0.002(6)
C34 0.031(7) 0.050(11) 0.015(6) 0.008(7) 0.009(6) -0.011(7)
C35 0.030(7) 0.051(11) 0.006(6) 0.001(6) -0.001(6) 0.007(6)
C36 0.021(4) 0.021(5) 0.018(4) -0.004(4) 0.011(4) 0.004(4)
O26 0.027(4) 0.016(5) 0.016(4) 0.001(4) 0.007(4) -0.003(4)
O1S 0.207(9) 0.201(10) 0.193(9) 0.008(5) 0.057(5) 0.008(5)
O2S 0.135(7) 0.130(7) 0.167(7) -0.006(5) 0.034(5) 0.016(5)
O3S 0.143(7) 0.137(8) 0.156(7) -0.007(5) 0.030(5) 0.008(5)
O4S 0.110(6) 0.092(6) 0.091(6) -0.022(4) 0.021(4) 0.007(4)
O5S 0.138(7) 0.126(7) 0.136(7) 0.005(5) 0.044(5) 0.000(5)
O6S 0.023(3) 0.053(5) 0.044(4) -0.041(4) 0.020(3) -0.017(3)
O7S 0.075(4) 0.037(5) 0.035(4) -0.003(4) 0.009(4) 0.008(4)
O9S 0.059(4) 0.061(5) 0.025(4) -0.004(4) 0.000(3) -0.015(4)
O10S 0.076(5) 0.063(5) 0.073(5) -0.002(4) -0.023(4) -0.007(4)
O12S 0.063(4) 0.068(5) 0.050(4) -0.004(4) 0.022(4) 0.012(4)
O11S 0.175(8) 0.161(9) 0.169(8) -0.004(5) 0.047(5) 0.000(5)
O13S 0.021(5) 0.039(6) 0.028(6) -0.009(4) 0.001(4) -0.015(4)
O14S 0.032(6) 0.034(6) 0.030(6) -0.002(5) 0.007(4) 0.010(4)
O15S 0.118(6) 0.127(7) 0.131(7) 0.020(5) 0.029(5) -0.021(5)
O16S 0.110(6) 0.125(7) 0.106(6) 0.012(5) 0.031(4) -0.007(5)
O17S 0.138(7) 0.132(7) 0.129(7) 0.006(5) 0.030(5) 0.001(5)
O18S 0.112(6) 0.119(7) 0.123(6) -0.018(5) 0.015(4) -0.016(5)
O19S 0.062(7) 0.060(8) 0.061(7) 0.006(5) 0.009(5) 0.001(5)
O20S 0.109(10) 0.104(10) 0.106(10) 0.000(5) 0.021(5) -0.006(5)

loop_
_atom_type_symbol
_atom_type_description
_atom_type_scat_dispersion_real
_atom_type_scat_dispersion_imag
_atom_type_scat_source
C C 0.0033 0.0016 'International Tables Vol C Tables 4.2.6.8 and 6.1.1.4'
H H 0.0000 0.0000 'International Tables Vol C Tables 4.2.6.8 and 6.1.1.4'
N N 0.0061 0.0033 'International Tables Vol C Tables 4.2.6.8 and 6.1.1.4'
O O 0.0106 0.0060 'International Tables Vol C Tables 4.2.6.8 and 6.1.1.4'
Ni Ni 0.3393 1.1124 'International Tables Vol C Tables 4.2.6.8 and 6.1.1.4'
Cl Cl 0.1484 0.1585 'International Tables Vol C Tables 4.2.6.8 and 6.1.1.4'

loop_
_geom_angle_atom_site_label_1
_geom_angle_atom_site_label_2
_geom_angle_atom_site_label_3
_geom_angle
_geom_angle_site_symmetry_1
_geom_angle_site_symmetry_3
O4 Ni1 O1 176.5(3) . 3_575
O4 Ni1 O1 96.9(3) . .
O1 Ni1 O1 86.0(3) 3_575 .
O4 Ni1 O3 82.0(3) . .
O1 Ni1 O3 96.4(3) 3_575 .
O1 Ni1 O3 81.5(3) . .
O4 Ni1 O2 99.7(3) . .
O1 Ni1 O2 81.9(3) 3_575 .
O1 Ni1 O2 97.9(3) . .
O3 Ni1 O2 178.3(3) . .
O4 Ni1 O11 82.6(3) . .
O1 Ni1 O11 94.4(3) 3_575 .
O1 Ni1 O11 176.4(3) . .
O3 Ni1 O11 95.0(3) . .
O2 Ni1 O11 85.6(3) . .
O4 Ni1 Ni1 139.7(2) . 3_575
O1 Ni1 Ni1 43.05(19) 3_575 3_575
O1 Ni1 Ni1 42.92(18) . 3_575
O3 Ni1 Ni1 88.6(2) . 3_575
O2 Ni1 Ni1 89.9(2) . 3_575
O11 Ni1 Ni1 137.3(2) . 3_575
Ni2 O1 Ni1 97.6(3) . 3_575
Ni2 O1 Ni1 99.1(3) . .
Ni1 O1 Ni1 94.0(3) 3_575 .
Ni2 O1 H1B 120.2 . .
Ni1 O1 H1B 120.2 3_575 .
Ni1 O1 H1B 120.1 . .
C25 N1 C29 117.6(11) . .
C25 N1 Ni7 129.3(9) . .
C29 N1 Ni7 112.7(9) . .
N2 C1 C2 121.2(12) . .
N2 C1 H1A 119.4 . .
C2 C1 H1A 119.4 . .
O2 Ni2 O1 84.7(3) 3_575 .
O2 Ni2 O5 174.0(3) 3_575 .
O1 Ni2 O5 97.3(3) . .
O2 Ni2 O3 92.1(3) 3_575 .
O1 Ni2 O3 81.6(3) . .
O5 Ni2 O3 82.6(3) . .
O2 Ni2 O21 99.6(3) 3_575 .
O1 Ni2 O21 174.3(3) . .
O5 Ni2 O21 78.1(3) . .
O3 Ni2 O21 94.5(3) . .
O2 Ni2 O26 95.5(3) 3_575 3_575
O1 Ni2 O26 95.3(3) . 3_575
O5 Ni2 O26 89.9(3) . 3_575
O3 Ni2 O26 171.5(3) . 3_575
O21 Ni2 O26 88.1(3) . 3_575
Ni2 O2 Ni8 113.4(3) 3_575 .
Ni2 O2 Ni1 95.9(3) 3_575 .
Ni8 O2 Ni1 127.8(4) . .
Ni2 O2 H2B 106.0 3_575 .
Ni8 O2 H2B 106.0 . .
Ni1 O2 H2B 106.0 . .
C5 N2 C1 119.5(11) . .
C5 N2 Ni4 114.7(9) . .
C1 N2 Ni4 125.8(8) . .
C3 C2 C1 118.9(11) . .
C3 C2 H2A 120.6 . .
C1 C2 H2A 120.6 . .
O4 Ni3 O3 83.5(3) . .
O4 Ni3 O6 82.6(3) . .
O3 Ni3 O6 100.5(3) . .
O4 Ni3 O5 97.0(3) . .
O3 Ni3 O5 83.5(3) . .
O6 Ni3 O5 175.9(3) . .
O4 Ni3 O7 174.6(3) . .
O3 Ni3 O7 96.2(3) . .
O6 Ni3 O7 92.2(3) . .
O5 Ni3 O7 88.3(3) . .
O4 Ni3 O10 95.5(3) . .
O3 Ni3 O10 173.3(3) . .
O6 Ni3 O10 85.9(3) . .
O5 Ni3 O10 90.1(3) . .
O7 Ni3 O10 85.5(3) . .
O4 Ni3 Ni5 138.5(2) . .
O3 Ni3 Ni5 95.68(19) . .
O6 Ni3 Ni5 137.5(2) . .
O5 Ni3 Ni5 42.1(2) . .
O7 Ni3 Ni5 46.9(2) . .
O10 Ni3 Ni5 80.7(2) . .
O4 Ni3 Ni4 94.0(2) . .
O3 Ni3 Ni4 141.5(2) . .
O6 Ni3 Ni4 41.4(2) . .
O5 Ni3 Ni4 134.8(2) . .
O7 Ni3 Ni4 83.0(2) . .
O10 Ni3 Ni4 45.1(2) . .
Ni5 Ni3 Ni4 110.49(6) . .
Ni3 O3 Ni1 96.4(3) . .
Ni3 O3 Ni2 96.9(3) . .
Ni1 O3 Ni2 97.8(3) . .
Ni3 O3 H3B 120.1 . .
Ni1 O3 H3B 120.1 . .
Ni2 O3 H3B 120.1 . .
C13 N3 C17 120.1(11) . .
C13 N3 Ni5 126.8(9) . .
C17 N3 Ni5 113.1(8) . .
C4 C3 C2 118.8(13) . .
C4 C3 H3A 120.6 . .
C2 C3 H3A 120.6 . .
O6 Ni4 N2 100.0(4) . .
O6 Ni4 N5 171.6(4) . .
N2 Ni4 N5 83.1(4) . .
O6 Ni4 O10 87.3(3) . .
N2 Ni4 O10 172.7(4) . .
N5 Ni4 O10 89.9(3) . .
O6 Ni4 O9 79.3(3) . .
N2 Ni4 O9 91.4(4) . .
N5 Ni4 O9 92.9(3) . .
O10 Ni4 O9 90.7(3) . .
O6 Ni4 O12 88.7(3) . .
N2 Ni4 O12 96.7(4) . .
N5 Ni4 O12 98.8(4) . .
O10 Ni4 O12 82.6(3) . .
O9 Ni4 O12 166.5(3) . .
O6 Ni4 Ni3 43.1(2) . .
N2 Ni4 Ni3 142.3(3) . .
N5 Ni4 Ni3 134.6(3) . .
O10 Ni4 Ni3 44.8(2) . .
O9 Ni4 Ni3 88.7(2) . .
O12 Ni4 Ni3 78.3(2) . .
Ni3 O4 Ni1 98.1(3) . .
Ni3 O4 Ni6 98.6(3) . .
Ni1 O4 Ni6 99.5(3) . .
Ni3 O4 H4B 118.8 . .
Ni1 O4 H4B 118.8 . .
Ni6 O4 H4B 118.8 . .
C31 N4 C30 109.5(9) . .
C31 N4 C34 109.0(10) . .
C30 N4 C34 109.7(9) . .
C31 N4 Ni7 109.9(7) . .
C30 N4 Ni7 104.7(8) . .
C34 N4 Ni7 114.1(8) . .
C3 C4 C5 119.2(13) . .
C3 C4 H4A 120.4 . .
C5 C4 H4A 120.4 . .
O5 Ni5 N3 100.0(4) . .
O5 Ni5 N6 171.2(3) . .
N3 Ni5 N6 84.0(4) . .
O5 Ni5 O24 91.1(3) . .
N3 Ni5 O24 90.5(3) . .
N6 Ni5 O24 96.7(3) . .
O5 Ni5 O21 78.6(3) . .
N3 Ni5 O21 97.4(3) . .
N6 Ni5 O21 93.1(3) . .
O24 Ni5 O21 167.9(3) . .
O5 Ni5 O7 87.8(3) . .
N3 Ni5 O7 170.9(4) . .
N6 Ni5 O7 88.9(3) . .
O24 Ni5 O7 84.6(3) . .
O21 Ni5 O7 88.6(3) . .
O5 Ni5 Ni3 43.7(2) . .
N3 Ni5 Ni3 141.8(3) . .
N6 Ni5 Ni3 133.8(3) . .
O24 Ni5 Ni3 80.8(2) . .
O21 Ni5 Ni3 87.4(2) . .
O7 Ni5 Ni3 44.8(2) . .
Ni5 O5 Ni3 94.2(3) . .
Ni5 O5 Ni2 105.2(3) . .
Ni3 O5 Ni2 97.0(3) . .
Ni5 O5 H5A 118.6 . .
Ni3 O5 H5A 118.6 . .
Ni2 O5 H5A 118.6 . .
C6 N5 C7 106.5(10) . .
C6 N5 C10 111.4(9) . .
C7 N5 C10 109.5(9) . .
C6 N5 Ni4 107.8(7) . .
C7 N5 Ni4 112.2(7) . .
C10 N5 Ni4 109.5(7) . .
N2 C5 C4 122.3(12) . .
N2 C5 C6 116.7(12) . .
C4 C5 C6 120.7(12) . .
O13 Ni6 O4 86.5(3) . .
O13 Ni6 O6 167.4(3) . .
O4 Ni6 O6 81.7(3) . .
O13 Ni6 O9 97.3(3) . .
O4 Ni6 O9 97.1(3) . .
O6 Ni6 O9 79.8(3) . .
O13 Ni6 O17 97.8(3) . .
O4 Ni6 O17 169.7(3) . .
O6 Ni6 O17 94.6(3) . .
O9 Ni6 O17 91.6(3) . .
O13 Ni6 O11 89.5(3) . .
O4 Ni6 O11 82.9(3) . .
O6 Ni6 O11 93.5(3) . .
O9 Ni6 O11 173.2(3) . .
O17 Ni6 O11 87.8(3) . .
Ni4 O6 Ni6 103.4(3) . .
Ni4 O6 Ni3 95.5(3) . .
Ni6 O6 Ni3 97.1(3) . .
Ni4 O6 H6C 118.8 . .
Ni6 O6 H6C 118.8 . .
Ni3 O6 H6C 118.8 . .
C18 N6 C22 113.7(9) . .
C18 N6 C19 106.7(9) . .
C22 N6 C19 109.5(10) . .
C18 N6 Ni5 107.7(8) . .
C22 N6 Ni5 108.0(7) . .
C19 N6 Ni5 111.3(7) . .
N5 C6 C5 111.5(10) . .
N5 C6 H6A 109.3 . .
C5 C6 H6A 109.3 . .
N5 C6 H6B 109.3 . .
C5 C6 H6B 109.3 . .
H6A C6 H6B 108.0 . .
O20 Ni7 N4 167.0(3) . .
O20 Ni7 N1 106.3(4) . .
N4 Ni7 N1 82.6(4) . .
O20 Ni7 O19 80.1(3) . .
N4 Ni7 O19 92.0(4) . .
N1 Ni7 O19 172.4(4) . .
O20 Ni7 O18 80.2(3) . .
N4 Ni7 O18 89.7(3) . .
N1 Ni7 O18 94.8(3) . .
O19 Ni7 O18 90.5(3) . .
O20 Ni7 Cl1 95.7(2) . .
N4 Ni7 Cl1 94.3(3) . .
N1 Ni7 Cl1 87.0(3) . .
O19 Ni7 Cl1 88.1(2) . .
O18 Ni7 Cl1 175.8(2) . .
C21 O7 Ni3 125.2(8) . .
C21 O7 Ni5 118.3(7) . .
Ni3 O7 Ni5 88.3(3) . .
C8 C7 N5 115.7(11) . .
C8 C7 H7A 108.4 . .
N5 C7 H7A 108.4 . .
C8 C7 H7B 108.4 . .
N5 C7 H7B 108.4 . .
H7A C7 H7B 107.4 . .
O2 Ni8 O20 168.9(3) . .
O2 Ni8 O16 96.9(3) . .
O20 Ni8 O16 93.4(3) . .
O2 Ni8 O13 90.8(3) . .
O20 Ni8 O13 79.2(3) . .
O16 Ni8 O13 171.7(3) . .
O2 Ni8 O15 91.5(3) . .
O20 Ni8 O15 93.3(3) . .
O16 Ni8 O15 86.7(3) . .
O13 Ni8 O15 89.9(3) . .
O2 Ni8 O18 95.8(3) . .
O20 Ni8 O18 79.8(3) . .
O16 Ni8 O18 90.8(3) . .
O13 Ni8 O18 91.6(3) . .
O15 Ni8 O18 172.5(3) . .
C7 C8 C9 114.7(10) . .
C7 C8 H8A 108.6 . .
C9 C8 H8A 108.6 . .
C7 C8 H8B 108.6 . .
C9 C8 H8B 108.6 . .
H8A C8 H8B 107.6 . .
O13 Ni9 O19 90.2(3) . .
O13 Ni9 O20 81.4(3) . .
O19 Ni9 O20 78.8(3) . .
O13 Ni9 O14 89.9(3) . .
O19 Ni9 O14 171.5(3) . .
O20 Ni9 O14 92.9(3) . .
O13 Ni9 O23 95.7(3) . .
O19 Ni9 O23 98.1(3) . .
O20 Ni9 O23 175.7(3) . .
O14 Ni9 O23 90.3(3) . .
O13 Ni9 O22 176.0(3) . .
O19 Ni9 O22 86.5(3) . .
O20 Ni9 O22 95.6(3) . .
O14 Ni9 O22 93.0(3) . .
O23 Ni9 O22 87.1(3) . .
C12 O9 Ni6 127.3(8) . .
C12 O9 Ni4 129.4(9) . .
Ni6 O9 Ni4 97.5(3) . .
O10 C9 O24 125.9(11) . .
O10 C9 C8 117.1(11) . .
O24 C9 C8 117.0(10) . .
C9 O10 Ni3 127.0(7) . .
C9 O10 Ni4 119.8(8) . .
Ni3 O10 Ni4 90.1(3) . .
C11 C10 N5 116.6(9) . .
C11 C10 H10A 108.1 . .
N5 C10 H10A 108.1 . .
C11 C10 H10B 108.1 . .
N5 C10 H10B 108.1 . .
H10A C10 H10B 107.3 . .
Ni6 O11 Ni1 94.5(3) . .
Ni6 O11 H11C 112.8 . .
Ni1 O11 H11C 112.8 . .
Ni6 O11 H11D 112.8 . .
Ni1 O11 H11D 112.8 . .
H11C O11 H11D 110.3 . .
C10 C11 C12 116.8(10) . .
C10 C11 H11A 108.1 . .
C12 C11 H11A 108.1 . .
C10 C11 H11B 108.1 . .
C12 C11 H11B 108.1 . .
H11A C11 H11B 107.3 . .
C21 O12 Ni4 127.8(9) . .
O23 C12 O9 127.4(12) . .
O23 C12 C11 117.3(11) . .
O9 C12 C11 115.4(11) . .
Ni9 O13 Ni6 113.8(4) . .
Ni9 O13 Ni8 100.3(3) . .
Ni6 O13 Ni8 130.6(3) . .
Ni9 O13 H13C 102.9 . .
Ni6 O13 H13C 102.9 . .
Ni8 O13 H13C 102.9 . .
N3 C13 C14 123.0(13) . .
N3 C13 H13A 118.5 . .
C14 C13 H13A 118.5 . .
Ni9 O14 H14C 109.5 . .
C13 C14 C15 115.1(13) . .
C13 C14 H14A 122.5 . .
C15 C14 H14A 122.5 . .
Ni8 O15 H15C 109.5 . .
C16 C15 C14 121.1(13) . .
C16 C15 H15A 119.5 . .
C14 C15 H15A 119.5 . .
C24 O16 Ni8 139.0(7) 3_575 .
C15 C16 C17 121.5(14) . .
C15 C16 H16A 119.2 . .
C17 C16 H16A 119.2 . .
C33 O17 Ni6 128.0(8) . .
N3 C17 C16 119.1(12) . .
N3 C17 C18 116.4(10) . .
C16 C17 C18 123.9(12) . .
C36 O18 Ni8 126.1(8) . .
C36 O18 Ni7 122.6(7) . .
Ni8 O18 Ni7 96.1(3) . .
N6 C18 C17 114.2(10) . .
N6 C18 H18A 108.7 . .
C17 C18 H18A 108.7 . .
N6 C18 H18B 108.7 . .
C17 C18 H18B 108.7 . .
H18A C18 H18B 107.6 . .
C33 O19 Ni9 130.3(8) . .
C33 O19 Ni7 117.4(7) . .
Ni9 O19 Ni7 99.3(4) . .
C20 C19 N6 116.4(10) . .
C20 C19 H19A 108.2 . .
N6 C19 H19A 108.2 . .
C20 C19 H19B 108.2 . .
N6 C19 H19B 108.2 . .
H19A C19 H19B 107.3 . .
Ni7 O20 Ni8 103.8(3) . .
Ni7 O20 Ni9 101.2(4) . .
Ni8 O20 Ni9 98.1(3) . .
Ni7 O20 H20E 117.0 . .
Ni8 O20 H20E 117.0 . .
Ni9 O20 H20E 117.0 . .
C19 C20 C21 115.0(11) . .
C19 C20 H20A 108.5 . .
C21 C20 H20A 108.5 . .
C19 C20 H20B 108.5 . .
C21 C20 H20B 108.5 . .
H20A C20 H20B 107.5 . .
O12 C21 O7 125.4(12) . .
O12 C21 C20 121.2(12) . .
O7 C21 C20 113.4(11) . .
Ni9 O22 H22E 109.5 . .
N6 C22 C23 114.8(11) . .
N6 C22 H22A 108.6 . .
C23 C22 H22A 108.6 . .
N6 C22 H22B 108.6 . .
C23 C22 H22B 108.6 . .
H22A C22 H22B 107.5 . .
C12 O23 Ni9 134.6(8) . .
C24 C23 C22 115.6(10) . .
C24 C23 H23A 108.4 . .
C22 C23 H23A 108.4 . .
C24 C23 H23B 108.4 . .
C22 C23 H23B 108.4 . .
H23A C23 H23B 107.4 . .
C9 O24 Ni5 125.6(7) . .
O16 C24 O21 123.7(11) 3_575 .
O16 C24 C23 119.1(10) 3_575 .
O21 C24 C23 117.1(11) . .
C24 O21 Ni2 128.0(8) . .
C24 O21 Ni5 124.4(7) . .
Ni2 O21 Ni5 98.1(3) . .
N1 C25 C26 124.4(14) . .
N1 C25 H25A 117.8 . .
C26 C25 H25A 117.8 . .
C27 C26 C25 117.0(15) . .
C27 C26 H26A 121.5 . .
C25 C26 H26A 121.5 . .
C26 C27 C28 120.9(14) . .
C26 C27 H27A 119.5 . .
C28 C27 H27A 119.5 . .
C29 C28 C27 118.6(13) . .
C29 C28 H28A 120.7 . .
C27 C28 H28A 120.7 . .
N1 C29 C28 121.3(14) . .
N1 C29 C30 116.3(11) . .
C28 C29 C30 122.3(12) . .
N4 C30 C29 112.6(10) . .
N4 C30 H30A 109.1 . .
C29 C30 H30A 109.1 . .
N4 C30 H30B 109.1 . .
C29 C30 H30B 109.1 . .
H30A C30 H30B 107.8 . .
N4 C31 C32 114.7(9) . .
N4 C31 H31A 108.6 . .
C32 C31 H31A 108.6 . .
N4 C31 H31B 108.6 . .
C32 C31 H31B 108.6 . .
H31A C31 H31B 107.6 . .
C31 C32 C33 116.6(11) . .
C31 C32 H32A 108.1 . .
C33 C32 H32A 108.1 . .
C31 C32 H32B 108.1 . .
C33 C32 H32B 108.1 . .
H32A C32 H32B 107.3 . .
O17 C33 O19 125.7(11) . .
O17 C33 C32 115.7(11) . .
O19 C33 C32 118.4(10) . .
N4 C34 C35 116.3(11) . .
N4 C34 H34A 108.2 . .
C35 C34 H34A 108.2 . .
N4 C34 H34B 108.2 . .
C35 C34 H34B 108.2 . .
H34A C34 H34B 107.4 . .
C36 C35 C34 113.9(10) . .
C36 C35 H35A 108.8 . .
C34 C35 H35A 108.8 . .
C36 C35 H35B 108.8 . .
C34 C35 H35B 108.8 . .
H35A C35 H35B 107.7 . .
O26 C36 O18 124.1(10) . .
O26 C36 C35 116.9(10) . .
O18 C36 C35 118.7(11) . .
C36 O26 Ni2 137.6(7) . 3_575

loop_
_geom_bond_atom_site_label_1
_geom_bond_atom_site_label_2
_geom_bond_distance
_geom_bond_site_symmetry_2
Ni1 O4 2.025(7) .
Ni1 O1 2.032(7) 3_575
Ni1 O1 2.037(7) .
Ni1 O3 2.045(7) .
Ni1 O2 2.104(7) .
Ni1 O11 2.111(7) .
Ni1 Ni1 2.977(3) 3_575
O1 Ni2 2.023(7) .
O1 Ni1 2.032(7) 3_575
O1 H1B 0.8501 .
N1 C25 1.317(16) .
N1 C29 1.318(15) .
N1 Ni7 2.066(10) .
C1 N2 1.325(13) .
C1 C2 1.385(16) .
C1 H1A 0.9300 .
Ni2 O2 2.003(7) 3_575
Ni2 O5 2.036(7) .
Ni2 O3 2.054(7) .
Ni2 O21 2.095(8) .
Ni2 O26 2.114(7) 3_575
O2 Ni2 2.003(7) 3_575
O2 Ni8 2.049(7) .
O2 H2B 0.9800 .
N2 C5 1.307(15) .
N2 Ni4 2.015(10) .
C2 C3 1.381(17) .
C2 H2A 0.9300 .
Ni3 O4 1.988(7) .
Ni3 O3 2.022(7) .
Ni3 O6 2.032(7) .
Ni3 O5 2.035(7) .
Ni3 O7 2.073(8) .
Ni3 O10 2.084(7) .
Ni3 Ni5 2.938(2) .
Ni3 Ni4 2.959(2) .
O3 H3B 0.9800 .
N3 C13 1.302(15) .
N3 C17 1.372(14) .
N3 Ni5 2.035(9) .
C3 C4 1.343(15) .
C3 H3A 0.9300 .
Ni4 O6 1.965(7) .
Ni4 N5 2.056(9) .
Ni4 O10 2.096(7) .
Ni4 O9 2.125(8) .
Ni4 O12 2.157(8) .
O4 Ni6 2.026(7) .
O4 H4B 0.9800 .
N4 C31 1.487(14) .
N4 C30 1.495(14) .
N4 C34 1.497(14) .
N4 Ni7 2.064(10) .
C4 C5 1.386(17) .
C4 H4A 0.9300 .
Ni5 O5 1.977(8) .
Ni5 N6 2.090(10) .
Ni5 O24 2.111(8) .
Ni5 O21 2.125(8) .
Ni5 O7 2.146(8) .
O5 H5A 0.9800 .
N5 C6 1.477(15) .
N5 C7 1.509(14) .
N5 C10 1.511(14) .
C5 C6 1.512(15) .
Ni6 O13 2.008(8) .
Ni6 O6 2.028(8) .
Ni6 O9 2.045(8) .
Ni6 O17 2.059(8) .
Ni6 O11 2.099(7) .
O6 H6C 0.9800 .
N6 C18 1.469(14) .
N6 C22 1.487(13) .
N6 C19 1.500(15) .
C6 H6A 0.9700 .
C6 H6B 0.9700 .
Ni7 O20 1.988(7) .
Ni7 O19 2.076(8) .
Ni7 O18 2.160(7) .
Ni7 Cl1 2.438(4) .
O7 C21 1.292(15) .
C7 C8 1.487(17) .
C7 H7A 0.9700 .
C7 H7B 0.9700 .
Ni8 O20 2.054(7) .
Ni8 O16 2.078(8) .
Ni8 O13 2.090(8) .
Ni8 O15 2.116(7) .
Ni8 O18 2.116(7) .
C8 C9 1.507(15) .
C8 H8A 0.9700 .
C8 H8B 0.9700 .
Ni9 O13 1.972(7) .
Ni9 O19 2.045(8) .
Ni9 O20 2.076(8) .
Ni9 O14 2.097(8) .
Ni9 O23 2.110(9) .
Ni9 O22 2.129(8) .
O9 C12 1.252(13) .
C9 O10 1.270(13) .
C9 O24 1.271(14) .
C10 C11 1.501(15) .
C10 H10A 0.9700 .
C10 H10B 0.9700 .
O11 H11C 0.9700 .
O11 H11D 0.9700 .
C11 C12 1.504(16) .
C11 H11A 0.9700 .
C11 H11B 0.9700 .
O12 C21 1.260(14) .
C12 O23 1.220(14) .
O13 H13C 0.9800 .
C13 C14 1.408(16) .
C13 H13A 0.9300 .
O14 H14C 0.8200 .
C14 C15 1.417(18) .
C14 H14A 0.9300 .
O15 H15C 0.8200 .
C15 C16 1.308(18) .
C15 H15A 0.9300 .
O16 C24 1.242(13) 3_575
C16 C17 1.373(16) .
C16 H16A 0.9300 .
O17 C33 1.242(13) .
C17 C18 1.501(17) .
O18 C36 1.269(12) .
C18 H18A 0.9700 .
C18 H18B 0.9700 .
O19 C33 1.262(14) .
C19 C20 1.491(16) .
C19 H19A 0.9700 .
C19 H19B 0.9700 .
O20 H20E 0.9800 .
C20 C21 1.506(17) .
C20 H20A 0.9700 .
C20 H20B 0.9700 .
O22 H22E 0.8200 .
C22 C23 1.510(17) .
C22 H22A 0.9700 .
C22 H22B 0.9700 .
C23 C24 1.481(16) .
C23 H23A 0.9700 .
C23 H23B 0.9700 .
C24 O16 1.242(13) 3_575
C24 O21 1.288(13) .
C25 C26 1.371(16) .
C25 H25A 0.9300 .
C26 C27 1.312(17) .
C26 H26A 0.9300 .
C27 C28 1.373(19) .
C27 H27A 0.9300 .
C28 C29 1.367(17) .
C28 H28A 0.9300 .
C29 C30 1.508(18) .
C30 H30A 0.9700 .
C30 H30B 0.9700 .
C31 C32 1.503(15) .
C31 H31A 0.9700 .
C31 H31B 0.9700 .
C32 C33 1.521(15) .
C32 H32A 0.9700 .
C32 H32B 0.9700 .
C34 C35 1.497(17) .
C34 H34A 0.9700 .
C34 H34B 0.9700 .
C35 C36 1.491(15) .
C35 H35A 0.9700 .
C35 H35B 0.9700 .
C36 O26 1.262(13) .
O26 Ni2 2.114(7) 3_575
